data_7220657
loop_
_publ_author_name
'Baig, Fayaz'
'Kant, Rajni'
'Gupta, Vivek'
'Sarkar, Madhushree'

_publ_section_title
;
 Effects of Non Covalent Interactions in Light Emitting Properties of
 bis-pyridyl-alkyl-di-imines
;
_journal_name_full 'RSC Adv.'
_journal_paper_doi 10.1039/C5RA09562J
_journal_year 2015
_chemical_formula_moiety 'C16 H18 N4'
_chemical_formula_sum 'C16 H18 N4'
_chemical_formula_weight 266.34
_chemical_name_systematic
;
N,N'-bis(2-acetylpyridine)idene-1,2-diaminoethane
;
_space_group_IT_number 61
_symmetry_cell_setting orthorhombic
_symmetry_space_group_name_Hall '-P 2bc 2ac'
_symmetry_space_group_name_H-M 'P c a b'
_atom_sites_solution_hydrogens geom
_atom_sites_solution_primary direct
_atom_sites_solution_secondary difmap
_audit_creation_method SHELXL-97
_audit_update_record
;
2013-09-24 deposited with the CCDC.
2015-06-02 downloaded from the CCDC.
;
_cell_angle_alpha 90.000(5)
_cell_angle_beta 90.000(5)
_cell_angle_gamma 90.000(5)
_cell_formula_units_Z 16
_cell_length_a 19.379(5)
_cell_length_b 24.584(5)
_cell_length_c 12.300(5)
_cell_measurement_reflns_used 3283
_cell_measurement_temperature 293(2)
_cell_measurement_theta_max 28.5420
_cell_measurement_theta_min 3.8210
_cell_volume 5860(3)
_computing_cell_refinement 'CrysAlisPro (Oxford Diffraction,2010)'
_computing_data_collection 'CrysAlisPro (Oxford Diffraction,2010)'
_computing_data_reduction 'CrysAlisPro (Oxford Diffraction,2010)'
_computing_molecular_graphics 'ORTEP3 (Farrugia, 1997)'
_computing_publication_material 'PLATON (Spek,2009)'
_computing_structure_refinement 'SHELXL-97 (Sheldrick, 2008)'
_computing_structure_solution 'SHELXS-97 (Sheldrick, 2008)'
_diffrn_ambient_temperature 293(2)
_diffrn_detector_area_resol_mean 16.1049
_diffrn_measured_fraction_theta_full 0.997
_diffrn_measured_fraction_theta_max 0.997
_diffrn_measurement_device_type 'Xcalibur, Sapphire3'
_diffrn_measurement_method 'omega scans'
_diffrn_radiation_monochromator graphite
_diffrn_radiation_source 'fine-focus sealed tube'
_diffrn_radiation_type MoK\a
_diffrn_radiation_wavelength 0.71073
_diffrn_reflns_av_R_equivalents 0.0690
_diffrn_reflns_av_sigmaI/netI 0.0834
_diffrn_reflns_limit_h_max 12
_diffrn_reflns_limit_h_min -23
_diffrn_reflns_limit_k_max 28
_diffrn_reflns_limit_k_min -30
_diffrn_reflns_limit_l_max 15
_diffrn_reflns_limit_l_min -10
_diffrn_reflns_number 15872
_diffrn_reflns_theta_full 26.00
_diffrn_reflns_theta_max 26.00
_diffrn_reflns_theta_min 3.65
_diffrn_standards_decay_% 0
_diffrn_standards_interval_count 0
_diffrn_standards_interval_time 0
_diffrn_standards_number 0
_exptl_absorpt_coefficient_mu 0.075
_exptl_absorpt_correction_T_max 1.00000
_exptl_absorpt_correction_T_min 0.90031
_exptl_absorpt_correction_type multi-scan
_exptl_absorpt_process_details 'Crys Alis RED'
_exptl_crystal_colour yellow
_exptl_crystal_density_diffrn 1.208
_exptl_crystal_density_method 'not measured'
_exptl_crystal_description block-shaped
_exptl_crystal_F_000 2272
_exptl_crystal_size_max 0.30
_exptl_crystal_size_mid 0.20
_exptl_crystal_size_min 0.20
_refine_diff_density_max 0.231
_refine_diff_density_min -0.178
_refine_diff_density_rms 0.042
_refine_ls_extinction_coef 0.0014(4)
_refine_ls_extinction_expression Fc^*^=kFc[1+0.001xFc^2^\l^3^/sin(2\q)]^-1/4^
_refine_ls_extinction_method SHELXL
_refine_ls_goodness_of_fit_ref 1.038
_refine_ls_hydrogen_treatment constr
_refine_ls_matrix_type full
_refine_ls_number_parameters 366
_refine_ls_number_reflns 5740
_refine_ls_number_restraints 0
_refine_ls_restrained_S_all 1.038
_refine_ls_R_factor_all 0.1571
_refine_ls_R_factor_gt 0.0813
_refine_ls_shift/su_max 0.040
_refine_ls_shift/su_mean 0.001
_refine_ls_structure_factor_coef Fsqd
_refine_ls_weighting_details 'calc w=1/[\s^2^(Fo^2^)+(0.0815P)^2^+1.0260P] where P=(Fo^2^+2Fc^2^)/3'
_refine_ls_weighting_scheme calc
_refine_ls_wR_factor_gt 0.1901
_refine_ls_wR_factor_ref 0.2360
_reflns_number_gt 2710
_reflns_number_total 5740
_reflns_threshold_expression >2sigma(I)
_cod_data_source_file c5ra09562j2.cif
_cod_data_source_block madhusb1are
_cod_database_code 7220657

loop_
_symmetry_equiv_pos_as_xyz
'x, y, z'
'-x, -y+1/2, z+1/2'
'x+1/2, -y, -z+1/2'
'-x+1/2, y+1/2, -z'
'-x, -y, -z'
'x, y-1/2, -z-1/2'
'-x-1/2, y, z-1/2'
'x-1/2, -y-1/2, z'

loop_
_atom_site_label
_atom_site_type_symbol
_atom_site_fract_x
_atom_site_fract_y
_atom_site_fract_z
_atom_site_U_iso_or_equiv
_atom_site_adp_type
_atom_site_occupancy
_atom_site_symmetry_multiplicity
_atom_site_calc_flag
_atom_site_refinement_flags
N2B N 0.12184(13) 0.25371(9) 0.9062(2) 0.0488(7) Uani 1 1 d .
C1B C 0.18533(14) 0.17196(11) 0.9015(2) 0.0400(7) Uani 1 1 d .
N4B N -0.09729(14) 0.48862(10) 0.9438(2) 0.0549(7) Uani 1 1 d .
C6B C 0.14563(16) 0.21619(11) 0.8468(2) 0.0436(7) Uani 1 1 d .
C1A C 0.06290(15) 0.30094(11) 1.3916(3) 0.0463(8) Uani 1 1 d .
C10B C -0.02622(16) 0.40838(11) 0.9454(3) 0.0467(7) Uani 1 1 d .
N1B N 0.21548(14) 0.13461(10) 0.8385(2) 0.0547(7) Uani 1 1 d .
C12B C -0.06523(15) 0.45044(11) 0.8850(3) 0.0461(7) Uani 1 1 d .
C12A C -0.18351(15) 0.58188(11) 1.3837(3) 0.0455(7) Uani 1 1 d .
N3A N -0.11110(13) 0.50486(10) 1.3971(2) 0.0519(7) Uani 1 1 d .
N2A N -0.00136(14) 0.38178(9) 1.3898(2) 0.0556(7) Uani 1 1 d .
N4A N -0.21190(15) 0.61759(11) 1.3163(2) 0.0642(8) Uani 1 1 d .
C6A C 0.02418(16) 0.34484(11) 1.4489(3) 0.0467(8) Uani 1 1 d .
C9B C 0.05177(18) 0.33413(12) 0.9420(3) 0.0582(9) Uani 1 1 d .
H9B1 H 0.0218 0.3130 0.9890 0.070 Uiso 1 1 calc R
H9B2 H 0.0881 0.3500 0.9862 0.070 Uiso 1 1 calc R
N3B N 0.01230(14) 0.37708(10) 0.8890(2) 0.0560(7) Uani 1 1 d .
C8B C 0.08274(18) 0.29795(12) 0.8565(3) 0.0539(8) Uani 1 1 d .
H8B1 H 0.0463 0.2829 0.8115 0.065 Uiso 1 1 calc R
H8B2 H 0.1130 0.3192 0.8102 0.065 Uiso 1 1 calc R
N1A N 0.09041(15) 0.26181(11) 1.4527(2) 0.0595(8) Uani 1 1 d .
C2A C 0.06983(17) 0.30157(12) 1.2797(3) 0.0568(9) Uani 1 1 d .
H2A1 H 0.0508 0.3298 1.2392 0.068 Uiso 1 1 calc R
C10A C -0.14560(16) 0.53526(12) 1.3334(3) 0.0486(8) Uani 1 1 d .
C2B C 0.19126(18) 0.16976(13) 1.0133(3) 0.0579(9) Uani 1 1 d .
H2B1 H 0.1709 0.1965 1.0562 0.069 Uiso 1 1 calc R
C13B C -0.06905(18) 0.45010(13) 0.7723(3) 0.0627(10) Uani 1 1 d .
H13C H -0.0473 0.4228 0.7326 0.075 Uiso 1 1 calc R
C9A C -0.07320(17) 0.45924(12) 1.3510(3) 0.0551(9) Uani 1 1 d .
H9A1 H -0.0383 0.4727 1.3012 0.066 Uiso 1 1 calc R
H9A2 H -0.1046 0.4362 1.3104 0.066 Uiso 1 1 calc R
C3A C 0.12566(19) 0.22271(14) 1.4007(3) 0.0685(10) Uani 1 1 d .
H3A H 0.1461 0.1956 1.4424 0.082 Uiso 1 1 calc R
C8A C -0.03928(18) 0.42654(12) 1.4397(3) 0.0587(9) Uani 1 1 d .
H8A1 H -0.0080 0.4494 1.4809 0.070 Uiso 1 1 calc R
H8A2 H -0.0740 0.4124 1.4890 0.070 Uiso 1 1 calc R
C14B C -0.13222(18) 0.52693(13) 0.8907(3) 0.0635(10) Uani 1 1 d .
H14B H -0.1546 0.5535 0.9313 0.076 Uiso 1 1 calc R
C5B C 0.2277(2) 0.12766(13) 1.0613(3) 0.0665(10) Uani 1 1 d .
H5B H 0.2320 0.1258 1.1365 0.080 Uiso 1 1 calc R
C4B C 0.25678(18) 0.08937(13) 0.9973(3) 0.0616(9) Uani 1 1 d .
H4B H 0.2806 0.0602 1.0274 0.074 Uiso 1 1 calc R
C4A C 0.1335(2) 0.22028(14) 1.2904(3) 0.0718(11) Uani 1 1 d .
H4A H 0.1577 0.1919 1.2581 0.086 Uiso 1 1 calc R
C3B C 0.25025(19) 0.09467(13) 0.8869(3) 0.0633(10) Uani 1 1 d .
H3B H 0.2714 0.0688 0.8430 0.076 Uiso 1 1 calc R
C16B C -0.10517(19) 0.49029(15) 0.7201(3) 0.0721(11) Uani 1 1 d .
H16B H -0.1078 0.4907 0.6446 0.086 Uiso 1 1 calc R
C15A C -0.25207(19) 0.66734(14) 1.4702(3) 0.0689(10) Uani 1 1 d .
H15A H -0.2755 0.6975 1.4970 0.083 Uiso 1 1 calc R
C14A C -0.2444(2) 0.65949(14) 1.3611(3) 0.0745(11) Uani 1 1 d .
H14A H -0.2632 0.6854 1.3147 0.089 Uiso 1 1 calc R
C15B C -0.13715(19) 0.52958(14) 0.7795(3) 0.0707(11) Uani 1 1 d .
H15B H -0.1616 0.5574 0.7458 0.085 Uiso 1 1 calc R
C16A C -0.2247(2) 0.62998(15) 1.5379(3) 0.0743(11) Uani 1 1 d .
H16A H -0.2295 0.6335 1.6128 0.089 Uiso 1 1 calc R
C13A C -0.18951(19) 0.58655(14) 1.4946(3) 0.0669(10) Uani 1 1 d .
H13D H -0.1699 0.5605 1.5399 0.080 Uiso 1 1 calc R
C5A C 0.1047(2) 0.26066(14) 1.2291(3) 0.0663(10) Uani 1 1 d .
H5A H 0.1088 0.2602 1.1537 0.080 Uiso 1 1 calc R
C7B C 0.1358(2) 0.21171(14) 0.7259(3) 0.0790(12) Uani 1 1 d .
H7B1 H 0.0912 0.2258 0.7065 0.118 Uiso 1 1 calc R
H7B2 H 0.1389 0.1742 0.7045 0.118 Uiso 1 1 calc R
H7B3 H 0.1710 0.2323 0.6894 0.118 Uiso 1 1 calc R
C11B C -0.0359(2) 0.40491(15) 1.0655(3) 0.0716(11) Uani 1 1 d .
H11A H -0.0756 0.3829 1.0812 0.107 Uiso 1 1 calc R
H11B H -0.0427 0.4408 1.0945 0.107 Uiso 1 1 calc R
H11C H 0.0042 0.3889 1.0980 0.107 Uiso 1 1 calc R
C7A C 0.0183(2) 0.34129(15) 1.5697(3) 0.0850(13) Uani 1 1 d .
H7A1 H 0.0227 0.3770 1.6006 0.127 Uiso 1 1 calc R
H7A2 H 0.0544 0.3184 1.5975 0.127 Uiso 1 1 calc R
H7A3 H -0.0257 0.3262 1.5888 0.127 Uiso 1 1 calc R
C11A C -0.1515(2) 0.52822(16) 1.2125(3) 0.0832(13) Uani 1 1 d .
H11D H -0.1085 0.5379 1.1788 0.125 Uiso 1 1 calc R
H11E H -0.1875 0.5513 1.1853 0.125 Uiso 1 1 calc R
H11F H -0.1622 0.4910 1.1962 0.125 Uiso 1 1 calc R

loop_
_atom_site_aniso_label
_atom_site_aniso_U_11
_atom_site_aniso_U_22
_atom_site_aniso_U_33
_atom_site_aniso_U_23
_atom_site_aniso_U_13
_atom_site_aniso_U_12
N2B 0.0587(16) 0.0390(13) 0.0489(16) -0.0040(12) -0.0069(14) 0.0066(12)
C1B 0.0415(15) 0.0397(15) 0.0389(17) -0.0067(14) -0.0017(14) -0.0004(13)
N4B 0.0582(16) 0.0499(15) 0.0566(17) -0.0047(14) 0.0050(15) 0.0079(14)
C6B 0.0498(17) 0.0414(15) 0.0396(17) -0.0029(14) -0.0038(16) -0.0020(14)
C1A 0.0461(17) 0.0428(15) 0.0499(19) 0.0041(15) 0.0020(16) 0.0041(14)
C10B 0.0473(17) 0.0432(15) 0.0494(19) 0.0027(15) 0.0020(16) 0.0009(15)
N1B 0.0653(18) 0.0536(15) 0.0451(16) -0.0089(13) 0.0030(15) 0.0101(14)
C12B 0.0449(16) 0.0450(16) 0.0484(18) 0.0022(15) 0.0066(16) 0.0021(14)
C12A 0.0452(17) 0.0451(16) 0.0462(18) 0.0012(15) 0.0022(16) 0.0031(14)
N3A 0.0561(16) 0.0465(14) 0.0530(16) -0.0062(13) 0.0025(14) 0.0089(13)
N2A 0.0641(17) 0.0441(14) 0.0587(18) -0.0031(14) 0.0054(16) 0.0117(14)
N4A 0.0698(19) 0.0611(16) 0.0619(19) 0.0027(15) -0.0014(16) 0.0194(15)
C6A 0.0490(17) 0.0440(16) 0.0472(19) -0.0025(15) 0.0013(16) 0.0016(15)
C9B 0.065(2) 0.0526(18) 0.057(2) 0.0010(17) -0.0053(18) 0.0145(17)
N3B 0.0618(17) 0.0510(14) 0.0552(17) 0.0025(14) -0.0014(15) 0.0139(13)
C8B 0.065(2) 0.0457(16) 0.051(2) -0.0001(16) -0.0071(18) 0.0091(16)
N1A 0.0699(19) 0.0570(15) 0.0517(17) 0.0047(14) 0.0003(16) 0.0147(15)
C2A 0.069(2) 0.0528(18) 0.048(2) 0.0044(17) 0.0020(19) 0.0145(17)
C10A 0.0477(17) 0.0494(17) 0.0487(19) -0.0073(16) 0.0014(16) 0.0051(15)
C2B 0.077(2) 0.0556(18) 0.0414(19) -0.0092(16) -0.0017(18) 0.0162(17)
C13B 0.071(2) 0.064(2) 0.053(2) 0.0056(19) 0.0092(19) 0.0257(19)
C9A 0.0546(19) 0.0481(17) 0.063(2) -0.0068(17) 0.0054(18) 0.0097(16)
C3A 0.075(2) 0.060(2) 0.071(3) 0.011(2) 0.002(2) 0.0271(19)
C8A 0.068(2) 0.0436(16) 0.064(2) -0.0032(17) 0.008(2) 0.0113(17)
C14B 0.063(2) 0.0518(19) 0.076(3) -0.0057(19) 0.005(2) 0.0177(17)
C5B 0.086(3) 0.069(2) 0.044(2) 0.0004(18) -0.004(2) 0.016(2)
C4B 0.065(2) 0.0579(19) 0.063(2) 0.0065(19) -0.004(2) 0.0141(17)
C4A 0.078(3) 0.069(2) 0.068(2) -0.001(2) 0.011(2) 0.032(2)
C3B 0.075(2) 0.0564(19) 0.058(2) -0.0046(18) 0.006(2) 0.0239(19)
C16B 0.078(3) 0.082(2) 0.056(2) 0.014(2) 0.008(2) 0.027(2)
C15A 0.065(2) 0.060(2) 0.082(3) -0.015(2) 0.008(2) 0.0123(19)
C14A 0.079(3) 0.066(2) 0.078(3) 0.008(2) -0.006(2) 0.028(2)
C15B 0.069(2) 0.066(2) 0.077(3) 0.016(2) 0.002(2) 0.019(2)
C16A 0.090(3) 0.077(2) 0.056(2) -0.013(2) 0.010(2) 0.019(2)
C13A 0.087(3) 0.066(2) 0.048(2) -0.0015(19) 0.000(2) 0.027(2)
C5A 0.083(3) 0.068(2) 0.047(2) -0.0011(19) 0.007(2) 0.019(2)
C7B 0.118(3) 0.072(2) 0.047(2) -0.007(2) -0.015(2) 0.031(2)
C11B 0.084(3) 0.081(2) 0.049(2) 0.006(2) 0.009(2) 0.021(2)
C7A 0.117(3) 0.084(3) 0.054(2) -0.004(2) 0.008(2) 0.029(3)
C11A 0.095(3) 0.102(3) 0.053(2) -0.013(2) -0.002(2) 0.039(3)

loop_
_atom_type_symbol
_atom_type_description
_atom_type_scat_dispersion_real
_atom_type_scat_dispersion_imag
_atom_type_scat_source
C C 0.0033 0.0016 'International Tables Vol C Tables 4.2.6.8 and 6.1.1.4'
H H 0.0000 0.0000 'International Tables Vol C Tables 4.2.6.8 and 6.1.1.4'
N N 0.0061 0.0033 'International Tables Vol C Tables 4.2.6.8 and 6.1.1.4'

loop_
_geom_angle_atom_site_label_1
_geom_angle_atom_site_label_2
_geom_angle_atom_site_label_3
_geom_angle
C6B N2B C8B 119.4(2)
N1B C1B C2B 120.9(3)
N1B C1B C6B 117.7(3)
C2B C1B C6B 121.4(3)
C14B N4B C12B 117.8(3)
N2B C6B C1B 117.3(3)
N2B C6B C7B 125.4(3)
C1B C6B C7B 117.3(3)
N1A C1A C2A 122.0(3)
N1A C1A C6A 117.3(3)
C2A C1A C6A 120.7(3)
N3B C10B C12B 116.5(3)
N3B C10B C11B 125.3(3)
C12B C10B C11B 118.2(3)
C3B N1B C1B 118.0(3)
N4B C12B C13B 121.3(3)
N4B C12B C10B 117.1(3)
C13B C12B C10B 121.6(3)
N4A C12A C13A 122.0(3)
N4A C12A C10A 116.9(3)
C13A C12A C10A 121.1(3)
C10A N3A C9A 118.5(3)
C6A N2A C8A 119.8(3)
C14A N4A C12A 116.8(3)
N2A C6A C1A 116.5(3)
N2A C6A C7A 125.8(3)
C1A C6A C7A 117.8(3)
N3B C9B C8B 109.0(3)
N3B C9B H9B1 109.9
C8B C9B H9B1 109.9
N3B C9B H9B2 109.9
C8B C9B H9B2 109.9
H9B1 C9B H9B2 108.3
C10B N3B C9B 120.0(3)
N2B C8B C9B 110.8(2)
N2B C8B H8B1 109.5
C9B C8B H8B1 109.5
N2B C8B H8B2 109.5
C9B C8B H8B2 109.5
H8B1 C8B H8B2 108.1
C1A N1A C3A 116.9(3)
C5A C2A C1A 119.6(3)
C5A C2A H2A1 120.2
C1A C2A H2A1 120.2
N3A C10A C12A 117.0(3)
N3A C10A C11A 125.6(3)
C12A C10A C11A 117.4(3)
C1B C2B C5B 119.7(3)
C1B C2B H2B1 120.1
C5B C2B H2B1 120.1
C16B C13B C12B 119.4(3)
C16B C13B H13C 120.3
C12B C13B H13C 120.3
N3A C9A C8A 110.4(2)
N3A C9A H9A1 109.6
C8A C9A H9A1 109.6
N3A C9A H9A2 109.6
C8A C9A H9A2 109.6
H9A1 C9A H9A2 108.1
N1A C3A C4A 124.1(3)
N1A C3A H3A 117.9
C4A C3A H3A 117.9
N2A C8A C9A 108.5(3)
N2A C8A H8A1 110.0
C9A C8A H8A1 110.0
N2A C8A H8A2 110.0
C9A C8A H8A2 110.0
H8A1 C8A H8A2 108.4
N4B C14B C15B 123.9(3)
N4B C14B H14B 118.0
C15B C14B H14B 118.0
C4B C5B C2B 119.1(3)
C4B C5B H5B 120.5
C2B C5B H5B 120.5
C5B C4B C3B 118.2(3)
C5B C4B H4B 120.9
C3B C4B H4B 120.9
C3A C4A C5A 118.1(3)
C3A C4A H4A 120.9
C5A C4A H4A 120.9
N1B C3B C4B 124.0(3)
N1B C3B H3B 118.0
C4B C3B H3B 118.0
C15B C16B C13B 119.5(3)
C15B C16B H16B 120.2
C13B C16B H16B 120.2
C16A C15A C14A 117.9(3)
C16A C15A H15A 121.0
C14A C15A H15A 121.0
N4A C14A C15A 124.7(3)
N4A C14A H14A 117.6
C15A C14A H14A 117.6
C16B C15B C14B 118.0(3)
C16B C15B H15B 121.0
C14B C15B H15B 121.0
C15A C16A C13A 119.0(3)
C15A C16A H16A 120.5
C13A C16A H16A 120.5
C12A C13A C16A 119.5(3)
C12A C13A H13D 120.3
C16A C13A H13D 120.3
C2A C5A C4A 119.1(3)
C2A C5A H5A 120.4
C4A C5A H5A 120.4
C6B C7B H7B1 109.5
C6B C7B H7B2 109.5
H7B1 C7B H7B2 109.5
C6B C7B H7B3 109.5
H7B1 C7B H7B3 109.5
H7B2 C7B H7B3 109.5
C10B C11B H11A 109.5
C10B C11B H11B 109.5
H11A C11B H11B 109.5
C10B C11B H11C 109.5
H11A C11B H11C 109.5
H11B C11B H11C 109.5
C6A C7A H7A1 109.5
C6A C7A H7A2 109.5
H7A1 C7A H7A2 109.5
C6A C7A H7A3 109.5
H7A1 C7A H7A3 109.5
H7A2 C7A H7A3 109.5
C10A C11A H11D 109.5
C10A C11A H11E 109.5
H11D C11A H11E 109.5
C10A C11A H11F 109.5
H11D C11A H11F 109.5
H11E C11A H11F 109.5

loop_
_geom_bond_atom_site_label_1
_geom_bond_atom_site_label_2
_geom_bond_distance
N2B C6B 1.264(3)
N2B C8B 1.460(4)
C1B N1B 1.336(3)
C1B C2B 1.381(4)
C1B C6B 1.492(4)
N4B C14B 1.331(4)
N4B C12B 1.338(3)
C6B C7B 1.504(4)
C1A N1A 1.332(4)
C1A C2A 1.384(4)
C1A C6A 1.491(4)
C10B N3B 1.277(4)
C10B C12B 1.481(4)
C10B C11B 1.491(4)
N1B C3B 1.331(4)
C12B C13B 1.388(4)
C12A N4A 1.327(4)
C12A C13A 1.373(4)
C12A C10A 1.495(4)
N3A C10A 1.273(4)
N3A C9A 1.456(4)
N2A C6A 1.264(3)
N2A C8A 1.459(4)
N4A C14A 1.327(4)
C6A C7A 1.494(4)
C9B N3B 1.457(4)
C9B C8B 1.503(4)
C9B H9B1 0.9700
C9B H9B2 0.9700
C8B H8B1 0.9700
C8B H8B2 0.9700
N1A C3A 1.341(4)
C2A C5A 1.362(4)
C2A H2A1 0.9300
C10A C11A 1.501(4)
C2B C5B 1.384(4)
C2B H2B1 0.9300
C13B C16B 1.371(4)
C13B H13C 0.9300
C9A C8A 1.506(4)
C9A H9A1 0.9700
C9A H9A2 0.9700
C3A C4A 1.366(5)
C3A H3A 0.9300
C8A H8A1 0.9700
C8A H8A2 0.9700
C14B C15B 1.372(5)
C14B H14B 0.9300
C5B C4B 1.350(4)
C5B H5B 0.9300
C4B C3B 1.371(5)
C4B H4B 0.9300
C4A C5A 1.366(4)
C4A H4A 0.9300
C3B H3B 0.9300
C16B C15B 1.361(4)
C16B H16B 0.9300
C15A C16A 1.349(5)
C15A C14A 1.364(5)
C15A H15A 0.9300
C14A H14A 0.9300
C15B H15B 0.9300
C16A C13A 1.375(4)
C16A H16A 0.9300
C13A H13D 0.9300
C5A H5A 0.9300
C7B H7B1 0.9600
C7B H7B2 0.9600
C7B H7B3 0.9600
C11B H11A 0.9600
C11B H11B 0.9600
C11B H11C 0.9600
C7A H7A1 0.9600
C7A H7A2 0.9600
C7A H7A3 0.9600
C11A H11D 0.9600
C11A H11E 0.9600
C11A H11F 0.9600

loop_
_geom_torsion_atom_site_label_1
_geom_torsion_atom_site_label_2
_geom_torsion_atom_site_label_3
_geom_torsion_atom_site_label_4
_geom_torsion
C8B N2B C6B C1B 179.9(3)
C8B N2B C6B C7B -1.7(5)
N1B C1B C6B N2B -174.6(3)
C2B C1B C6B N2B 5.0(4)
N1B C1B C6B C7B 6.9(4)
C2B C1B C6B C7B -173.6(3)
C2B C1B N1B C3B 1.3(4)
C6B C1B N1B C3B -179.2(3)
C14B N4B C12B C13B -1.0(5)
C14B N4B C12B C10B 179.6(3)
N3B C10B C12B N4B -170.0(3)
C11B C10B C12B N4B 11.4(4)
N3B C10B C12B C13B 10.6(4)
C11B C10B C12B C13B -168.0(3)
C13A C12A N4A C14A 2.5(5)
C10A C12A N4A C14A -178.7(3)
C8A N2A C6A C1A -179.3(3)
C8A N2A C6A C7A 1.3(5)
N1A C1A C6A N2A 179.7(3)
C2A C1A C6A N2A 0.1(4)
N1A C1A C6A C7A -0.8(4)
C2A C1A C6A C7A 179.6(3)
C12B C10B N3B C9B -179.2(3)
C11B C10B N3B C9B -0.7(5)
C8B C9B N3B C10B 170.6(3)
C6B N2B C8B C9B 172.9(3)
N3B C9B C8B N2B -179.0(3)
C2A C1A N1A C3A 0.2(5)
C6A C1A N1A C3A -179.5(3)
N1A C1A C2A C5A 1.2(5)
C6A C1A C2A C5A -179.2(3)
C9A N3A C10A C12A -179.7(2)
C9A N3A C10A C11A 0.4(5)
N4A C12A C10A N3A 171.4(3)
C13A C12A C10A N3A -9.8(5)
N4A C12A C10A C11A -8.7(4)
C13A C12A C10A C11A 170.1(3)
N1B C1B C2B C5B -1.4(5)
C6B C1B C2B C5B 179.0(3)
N4B C12B C13B C16B 1.4(5)
C10B C12B C13B C16B -179.3(3)
C10A N3A C9A C8A -176.7(3)
C1A N1A C3A C4A -1.4(6)
C6A N2A C8A C9A -171.1(3)
N3A C9A C8A N2A -179.3(2)
C12B N4B C14B C15B -0.1(5)
C1B C2B C5B C4B 0.0(5)
C2B C5B C4B C3B 1.5(5)
N1A C3A C4A C5A 1.2(6)
C1B N1B C3B C4B 0.3(5)
C5B C4B C3B N1B -1.7(6)
C12B C13B C16B C15B -0.5(6)
C12A N4A C14A C15A -1.9(6)
C16A C15A C14A N4A 0.1(6)
C13B C16B C15B C14B -0.5(6)
N4B C14B C15B C16B 0.9(6)
C14A C15A C16A C13A 1.1(6)
N4A C12A C13A C16A -1.3(6)
C10A C12A C13A C16A 179.9(3)
C15A C16A C13A C12A -0.6(6)
C1A C2A C5A C4A -1.4(6)
C3A C4A C5A C2A 0.2(6)
